data_4134615
loop_
_publ_author_name
'Deng, Bin-Bin'
'Xu, Chu-Chu'
'Cheng, Ting-Ting'
'Yang, Yi-Ting'
'Hu, Yan-Ting'
'Wang, Pan'
'He, Wen-Hui'
'Yang, Meng-Juan'
'Liao, Wei-Qiang'

_publ_section_title
;
 Homochiral Nickel Nitrite ABX<sub>3</sub> (X =
 NO<sub>2</sub><sup>-</sup>) Perovskite Ferroelectrics.
;
_journal_name_full 'Journal of the American Chemical Society'
_journal_paper_doi 10.1021/jacs.0c02580
_journal_year 2020
_chemical_absolute_configuration rm
_chemical_formula_moiety 'N3 Ni O6, C8 H16 N O'
_chemical_formula_sum 'C8 H16 N4 Ni O7'
_chemical_formula_weight 338.94
_space_group_crystal_system monoclinic
_space_group_IT_number 4
_space_group_name_Hall 'P 2yb'
_space_group_name_H-M_alt 'P 1 21 1'
_atom_sites_solution_hydrogens geom
_audit_creation_method SHELXL-2014/7
_cell_angle_alpha 90
_cell_angle_beta 112.707(2)
_cell_angle_gamma 90
_cell_formula_units_Z 2
_cell_length_a 9.7772(2)
_cell_length_b 7.00600(10)
_cell_length_c 10.2094(2)
_cell_measurement_reflns_used 3661
_cell_measurement_temperature 293(2)
_cell_measurement_theta_max 75.2380
_cell_measurement_theta_min 4.6900
_cell_volume 645.13(2)
_computing_cell_refinement 'CrysAlisPro 1.171.39.46 (Rigaku OD, 2018)'
_computing_data_collection 'CrysAlisPro 1.171.39.46 (Rigaku OD, 2018)'
_computing_data_reduction 'CrysAlisPro 1.171.39.46 (Rigaku OD, 2018)'
_computing_molecular_graphics 'DIAMOND (Brandenburg & Putz, 2005)'
_computing_publication_material 'SHELXL-2014/7 (Sheldrick, 2014)'
_computing_structure_refinement 'SHELXL-2014/7 (Sheldrick, 2014)'
_computing_structure_solution 'SHELXL-2014/7 (Sheldrick, 2014)'
_diffrn_ambient_temperature 293(2)
_diffrn_measured_fraction_theta_full 0.992
_diffrn_measured_fraction_theta_max 0.959
_diffrn_measurement_device_type 'XtaLAB Synergy R, DW system, HyPix'
_diffrn_measurement_method 'four-circle diffractometer'
_diffrn_radiation_type CuK\a
_diffrn_radiation_wavelength 1.54178
_diffrn_reflns_av_R_equivalents 0.0265
_diffrn_reflns_av_unetI/netI 0.0290
_diffrn_reflns_Laue_measured_fraction_full 0.992
_diffrn_reflns_Laue_measured_fraction_max 0.959
_diffrn_reflns_limit_h_max 12
_diffrn_reflns_limit_h_min -12
_diffrn_reflns_limit_k_max 5
_diffrn_reflns_limit_k_min -8
_diffrn_reflns_limit_l_max 12
_diffrn_reflns_limit_l_min -12
_diffrn_reflns_number 4295
_diffrn_reflns_point_group_measured_fraction_full 0.993
_diffrn_reflns_point_group_measured_fraction_max 0.957
_diffrn_reflns_theta_full 67.679
_diffrn_reflns_theta_max 75.396
_diffrn_reflns_theta_min 4.695
_diffrn_source 'Rotating-anode X-ray tube'
_exptl_absorpt_coefficient_mu 2.576
_exptl_absorpt_correction_T_max 0.791
_exptl_absorpt_correction_T_min 0.773
_exptl_absorpt_correction_type multi-scan
_exptl_absorpt_process_details 'CrysAlisPro 1.171.39.46 (Rigaku OD, 2018)'
_exptl_crystal_colour Brown
_exptl_crystal_density_diffrn 1.745
_exptl_crystal_description Prism
_exptl_crystal_F_000 352
_exptl_crystal_size_max 0.110
_exptl_crystal_size_mid 0.110
_exptl_crystal_size_min 0.100
_refine_diff_density_max 0.299
_refine_diff_density_min -0.273
_refine_diff_density_rms 0.052
_refine_ls_abs_structure_details
;
 Refined as an inversion twin.
;
_refine_ls_abs_structure_Flack 0.01(5)
_refine_ls_extinction_method none
_refine_ls_goodness_of_fit_ref 1.005
_refine_ls_hydrogen_treatment constr
_refine_ls_matrix_type full
_refine_ls_number_parameters 184
_refine_ls_number_reflns 2673
_refine_ls_number_restraints 1
_refine_ls_restrained_S_all 1.005
_refine_ls_R_factor_all 0.0270
_refine_ls_R_factor_gt 0.0245
_refine_ls_shift/su_max 0.009
_refine_ls_shift/su_mean 0.001
_refine_ls_structure_factor_coef Fsqd
_refine_ls_weighting_details 'w=1/[\s^2^(Fo^2^)+(0.0344P)^2^+0.2525P] where P=(Fo^2^+2Fc^2^)/3'
_refine_ls_weighting_scheme calc
_refine_ls_wR_factor_gt 0.0610
_refine_ls_wR_factor_ref 0.0656
_reflns_Friedel_coverage 0.842
_reflns_Friedel_fraction_full 0.993
_reflns_Friedel_fraction_max 0.955
_reflns_number_gt 2673
_reflns_number_total 2673
_reflns_threshold_expression 'I > 2\s(I)'
_cod_data_source_file ja0c02580_si_004.cif
_cod_data_source_block P21
_cod_original_sg_symbol_H-M 'P 21'
_cod_database_code 4134615
_shelx_shelxl_version_number 2014/7
_shelx_space_group_comment
;
The symmetry employed for this shelxl refinement is uniquely defined
by the following loop, which should always be used as a source of
symmetry information in preference to the above space-group names.
They are only intended as comments.
;
_shelx_estimated_absorpt_t_min 0.765
_shelx_estimated_absorpt_t_max 0.783

loop_
_space_group_symop_operation_xyz
'x, y, z'
'-x, y+1/2, -z'

loop_
_atom_site_label
_atom_site_type_symbol
_atom_site_fract_x
_atom_site_fract_y
_atom_site_fract_z
_atom_site_U_iso_or_equiv
_atom_site_adp_type
_atom_site_occupancy
_atom_site_site_symmetry_order
_atom_site_calc_flag
_atom_site_refinement_flags_posn
_atom_site_refinement_flags_adp
_atom_site_refinement_flags_occupancy
_atom_site_disorder_assembly
_atom_site_disorder_group
Ni1 Ni 0.49133(5) 0.51181(13) 0.49103(5) 0.02272(13) Uani 1 1 d . . . . .
C1 C 0.7481(4) 1.1047(6) 0.0968(4) 0.0438(10) Uani 1 1 d . . . . .
H1 H 0.6546 1.1543 0.0973 0.053 Uiso 1 1 calc R U . . .
C3 C 0.8558(4) 1.0641(5) 0.2497(3) 0.0364(8) Uani 1 1 d . . . . .
H3A H 0.9341 1.1590 0.2787 0.044 Uiso 1 1 calc R U . . .
H3B H 0.8033 1.0730 0.3130 0.044 Uiso 1 1 calc R U . . .
C6 C 0.8621(5) 0.8499(8) 0.0027(5) 0.0598(12) Uani 1 1 d . . . . .
H6A H 0.8874 0.9336 -0.0602 0.072 Uiso 1 1 calc R U . . .
H6B H 0.8484 0.7220 -0.0367 0.072 Uiso 1 1 calc R U . . .
C7 C 0.9868(4) 0.8501(7) 0.1496(4) 0.0469(9) Uani 1 1 d . . . . .
H7A H 1.0427 0.7321 0.1641 0.056 Uiso 1 1 calc R U . . .
H7B H 1.0538 0.9555 0.1572 0.056 Uiso 1 1 calc R U . . .
C8 C 0.7196(5) 0.9179(7) 0.0145(4) 0.0502(11) Uani 1 1 d . . . . .
H8 H 0.6420 0.9352 -0.0803 0.060 Uiso 1 1 calc R U . . .
C9 C 1.0399(4) 0.8460(7) 0.4048(4) 0.0469(9) Uani 1 1 d . . . . .
H9A H 1.1159 0.9399 0.4192 0.070 Uiso 1 1 calc R U . . .
H9B H 1.0821 0.7206 0.4135 0.070 Uiso 1 1 calc R U . . .
H9C H 0.9978 0.8624 0.4749 0.070 Uiso 1 1 calc R U . . .
C10 C 0.8038(4) 0.7207(6) 0.2338(4) 0.0507(11) Uani 1 1 d . . . . .
H10A H 0.7721 0.7170 0.3128 0.061 Uiso 1 1 calc R U . . .
H10B H 0.8430 0.5961 0.2254 0.061 Uiso 1 1 calc R U . . .
C11 C 0.6720(4) 0.7683(9) 0.0970(4) 0.0602(11) Uani 1 1 d . . . . .
H11A H 0.6383 0.6540 0.0399 0.072 Uiso 1 1 calc R U . . .
H11B H 0.5908 0.8171 0.1194 0.072 Uiso 1 1 calc R U . . .
N4 N 0.3028(3) 0.3399(4) 0.4260(3) 0.0277(6) Uani 1 1 d . . . . .
N5 N 0.5914(3) 0.3528(4) 0.6787(3) 0.0278(6) Uani 1 1 d . . . . .
N6 N 0.5865(3) 0.3428(4) 0.3804(3) 0.0265(6) Uani 1 1 d . . . . .
N7 N 0.9220(3) 0.8695(4) 0.2605(3) 0.0290(6) Uani 1 1 d . . . . .
O5 O 0.1768(3) 0.4052(4) 0.3785(3) 0.0498(7) Uani 1 1 d . . . . .
O6 O 0.6876(2) 0.6607(4) 0.5600(3) 0.0338(6) Uani 1 1 d . . . . .
O7 O 0.6450(3) 0.4406(4) 0.7921(2) 0.0468(7) Uani 1 1 d . . . . .
O8 O 0.3959(3) 0.6744(4) 0.3121(2) 0.0336(6) Uani 1 1 d . . . . .
O9 O 0.6350(3) 0.4142(4) 0.2981(3) 0.0454(7) Uani 1 1 d . . . . .
O10 O 0.3950(3) 0.6644(4) 0.6015(3) 0.0323(5) Uani 1 1 d . . . . .
O11 O 0.8173(3) 1.2470(6) 0.0434(3) 0.0639(8) Uani 1 1 d . . . . .
H11 H 0.7616 1.2767 -0.0373 0.096 Uiso 1 1 calc R U . . .

loop_
_atom_site_aniso_label
_atom_site_aniso_U_11
_atom_site_aniso_U_22
_atom_site_aniso_U_33
_atom_site_aniso_U_23
_atom_site_aniso_U_13
_atom_site_aniso_U_12
Ni1 0.0241(2) 0.0148(2) 0.0279(2) 0.0001(2) 0.00851(16) 0.0001(2)
C1 0.0334(17) 0.053(3) 0.0363(19) 0.0103(17) 0.0037(15) 0.0077(16)
C3 0.0385(16) 0.035(2) 0.0306(16) -0.0007(14) 0.0077(13) 0.0078(15)
C6 0.077(3) 0.067(3) 0.043(2) -0.012(2) 0.033(2) -0.007(3)
C7 0.047(2) 0.053(3) 0.054(2) 0.000(2) 0.0329(18) 0.006(2)
C8 0.044(2) 0.068(3) 0.0296(18) -0.0037(18) 0.0043(16) -0.0086(19)
C9 0.0418(19) 0.044(2) 0.043(2) 0.0103(18) 0.0031(16) 0.0043(19)
C10 0.048(2) 0.044(3) 0.056(2) 0.0026(19) 0.0164(18) -0.0179(19)
C11 0.043(2) 0.071(3) 0.060(2) -0.009(3) 0.0122(18) -0.022(2)
N4 0.0267(12) 0.0218(16) 0.0334(13) 0.0003(11) 0.0101(10) 0.0012(11)
N5 0.0317(13) 0.0220(16) 0.0255(12) 0.0010(11) 0.0064(10) 0.0019(12)
N6 0.0260(12) 0.0227(15) 0.0299(13) -0.0022(11) 0.0097(10) -0.0054(12)
N7 0.0232(12) 0.0257(15) 0.0363(14) 0.0027(12) 0.0095(10) 0.0005(11)
O5 0.0229(11) 0.0334(17) 0.083(2) 0.0041(14) 0.0088(12) 0.0089(10)
O6 0.0230(10) 0.0194(13) 0.0529(14) -0.0016(11) 0.0079(10) 0.0013(9)
O7 0.0657(17) 0.0324(14) 0.0277(12) -0.0078(10) 0.0021(11) 0.0015(12)
O8 0.0417(13) 0.0218(13) 0.0300(11) 0.0006(10) 0.0055(10) -0.0011(11)
O9 0.0638(17) 0.0314(15) 0.0572(16) 0.0074(12) 0.0414(14) -0.0027(12)
O10 0.0420(12) 0.0182(13) 0.0446(13) -0.0016(10) 0.0254(11) -0.0018(11)
O11 0.0624(17) 0.061(2) 0.0496(16) 0.0231(18) 0.0009(13) -0.0043(19)

loop_
_atom_type_symbol
_atom_type_description
_atom_type_scat_dispersion_real
_atom_type_scat_dispersion_imag
_atom_type_scat_source
C C 0.0181 0.0091 'International Tables Vol C Tables 4.2.6.8 and 6.1.1.4'
H H 0.0000 0.0000 'International Tables Vol C Tables 4.2.6.8 and 6.1.1.4'
N N 0.0311 0.0180 'International Tables Vol C Tables 4.2.6.8 and 6.1.1.4'
O O 0.0492 0.0322 'International Tables Vol C Tables 4.2.6.8 and 6.1.1.4'
Ni Ni -3.0029 0.5091 'International Tables Vol C Tables 4.2.6.8 and 6.1.1.4'

loop_
_geom_angle_atom_site_label_1
_geom_angle_atom_site_label_2
_geom_angle_atom_site_label_3
_geom_angle
_geom_angle_site_symmetry_1
_geom_angle_site_symmetry_3
_geom_angle_publ_flag
O10 Ni1 O8 93.06(11) . . ?
O10 Ni1 O6 96.58(11) . . ?
O8 Ni1 O6 93.84(11) . . ?
O10 Ni1 N4 86.45(11) . . ?
O8 Ni1 N4 89.70(10) . . ?
O6 Ni1 N4 175.20(14) . . ?
O10 Ni1 N6 177.18(14) . . ?
O8 Ni1 N6 88.71(11) . . ?
O6 Ni1 N6 85.48(10) . . ?
N4 Ni1 N6 91.37(11) . . ?
O10 Ni1 N5 85.71(11) . . ?
O8 Ni1 N5 178.18(14) . . ?
O6 Ni1 N5 84.98(10) . . ?
N4 Ni1 N5 91.56(12) . . ?
N6 Ni1 N5 92.57(12) . . ?
O11 C1 C8 113.8(4) . . ?
O11 C1 C3 106.1(3) . . ?
C8 C1 C3 108.0(3) . . ?
N7 C3 C1 110.6(3) . . ?
C8 C6 C7 109.3(3) . . ?
N7 C7 C6 109.4(3) . . ?
C6 C8 C1 109.6(4) . . ?
C6 C8 C11 108.2(4) . . ?
C1 C8 C11 108.4(4) . . ?
N7 C10 C11 109.5(4) . . ?
C8 C11 C10 109.0(3) . . ?
O5 N4 O6 115.8(3) . 2_646 ?
O5 N4 Ni1 122.8(2) . . ?
O6 N4 Ni1 121.4(2) 2_646 . ?
O7 N5 O8 115.6(3) . 2_646 ?
O7 N5 Ni1 118.0(2) . . ?
O8 N5 Ni1 126.4(2) 2_646 . ?
O9 N6 O10 115.7(3) . 2_646 ?
O9 N6 Ni1 120.9(2) . . ?
O10 N6 Ni1 123.4(2) 2_646 . ?
C9 N7 C3 108.8(3) . . ?
C9 N7 C10 110.5(3) . . ?
C3 N7 C10 109.8(3) . . ?
C9 N7 C7 110.2(3) . . ?
C3 N7 C7 108.9(3) . . ?
C10 N7 C7 108.6(3) . . ?
N4 O6 Ni1 124.2(2) 2_656 . ?
N5 O8 Ni1 119.3(2) 2_656 . ?
N6 O10 Ni1 122.0(2) 2_656 . ?

loop_
_geom_bond_atom_site_label_1
_geom_bond_atom_site_label_2
_geom_bond_distance
_geom_bond_site_symmetry_2
_geom_bond_publ_flag
Ni1 O10 2.030(3) . ?
Ni1 O8 2.047(3) . ?
Ni1 O6 2.055(2) . ?
Ni1 N4 2.084(3) . ?
Ni1 N6 2.086(3) . ?
Ni1 N5 2.103(3) . ?
C1 O11 1.426(5) . ?
C1 C8 1.522(6) . ?
C1 C3 1.535(5) . ?
C3 N7 1.495(4) . ?
C6 C8 1.520(6) . ?
C6 C7 1.524(6) . ?
C7 N7 1.502(4) . ?
C8 C11 1.526(7) . ?
C9 N7 1.489(4) . ?
C10 N7 1.500(5) . ?
C10 C11 1.527(6) . ?
N4 O5 1.225(4) . ?
N4 O6 1.263(3) 2_646 ?
N5 O7 1.235(4) . ?
N5 O8 1.256(3) 2_646 ?
N6 O9 1.221(4) . ?
N6 O10 1.266(3) 2_646 ?
O6 N4 1.263(3) 2_656 ?
O8 N5 1.256(3) 2_656 ?
O10 N6 1.266(3) 2_656 ?

loop_
_geom_hbond_atom_site_label_D
_geom_hbond_atom_site_label_H
_geom_hbond_atom_site_label_A
_geom_hbond_distance_DH
_geom_hbond_distance_HA
_geom_hbond_distance_DA
_geom_hbond_angle_DHA
_geom_hbond_site_symmetry_A
C3 H3B O10 0.97 2.50 3.419(4) 158.6 2_656
C9 H9A O6 0.96 2.41 3.369(5) 175.0 2_756
C9 H9B O5 0.96 2.47 3.417(5) 167.2 1_655
O11 H11 O7 0.82 2.03 2.815(4) 160.3 1_564

loop_
_geom_torsion_atom_site_label_1
_geom_torsion_atom_site_label_2
_geom_torsion_atom_site_label_3
_geom_torsion_atom_site_label_4
_geom_torsion
_geom_torsion_site_symmetry_1
_geom_torsion_site_symmetry_2
_geom_torsion_site_symmetry_3
_geom_torsion_site_symmetry_4
_geom_torsion_publ_flag
O11 C1 C3 N7 -110.3(4) . . . . ?
C8 C1 C3 N7 12.0(4) . . . . ?
C8 C6 C7 N7 14.0(6) . . . . ?
C7 C6 C8 C1 50.8(5) . . . . ?
C7 C6 C8 C11 -67.2(5) . . . . ?
O11 C1 C8 C6 52.0(4) . . . . ?
C3 C1 C8 C6 -65.5(4) . . . . ?
O11 C1 C8 C11 169.9(3) . . . . ?
C3 C1 C8 C11 52.4(4) . . . . ?
C6 C8 C11 C10 50.3(5) . . . . ?
C1 C8 C11 C10 -68.5(5) . . . . ?
N7 C10 C11 C8 14.6(5) . . . . ?
C1 C3 N7 C9 172.5(3) . . . . ?
C1 C3 N7 C10 -66.4(4) . . . . ?
C1 C3 N7 C7 52.5(4) . . . . ?
C11 C10 N7 C9 170.2(4) . . . . ?
C11 C10 N7 C3 50.2(4) . . . . ?
C11 C10 N7 C7 -68.8(4) . . . . ?
C6 C7 N7 C9 173.1(4) . . . . ?
C6 C7 N7 C3 -67.8(4) . . . . ?
C6 C7 N7 C10 51.8(5) . . . . ?
